data_4305801
loop_
_publ_author_name
'Malgorzata Kondracka'
'Ulli Englert'

_publ_contact_author_address
;
      Institut fuer Anorganische Chemie
      RWTH Aachen
      Landoltweg 1
      52074 Aachen
      Germany
;
_publ_contact_author_email ullrich.englert@ac.rwth-aachen.de
_publ_contact_author_fax 0049-241-8092288
_publ_contact_author_name 'Ulli Englert'
_publ_contact_author_phone 0049-241-8090074
_publ_section_title
;
Bimetallic Coordination Polymers via Combination of Substitution-Inert
Building Blocks and Labile Connectors
;
_journal_name_full 'Inorganic Chemistry'
_journal_page_first 10246
_journal_page_last 10257
_journal_paper_doi 10.1021/ic800748f
_journal_volume 47
_journal_year 2008
_chemical_formula_moiety 'C18 H18 Cr N3 O6'
_chemical_formula_sum 'C18 H18 Cr N3 O6'
_chemical_formula_weight 424.35
_chemical_name_common 'compound 1, polymorph alpha'
_chemical_name_systematic
; 
 ? 
;
_space_group_IT_number 14
_symmetry_cell_setting monoclinic
_symmetry_space_group_name_Hall '-P 2yn'
_symmetry_space_group_name_H-M 'P 1 21/n 1'
_atom_sites_solution_hydrogens geom
_atom_sites_solution_primary direct
_atom_sites_solution_secondary difmap
_audit_creation_method SHELXL-97
_cell_angle_alpha 90.00
_cell_angle_beta 108.435(3)
_cell_angle_gamma 90.00
_cell_formula_units_Z 8
_cell_length_a 15.177(3)
_cell_length_b 12.993(2)
_cell_length_c 20.862(4)
_cell_measurement_reflns_used 931
_cell_measurement_temperature 130(2)
_cell_measurement_theta_max 25.55
_cell_measurement_theta_min 2.93
_cell_volume 3902.8(12)
_computing_cell_refinement 'Bruker SMART'
_computing_data_collection 'Bruker SMART'
_computing_data_reduction 'Bruker SAINT'
_computing_molecular_graphics 'Bruker SHELXT'
_computing_publication_material 'Bruker SHELXT'
_computing_structure_refinement 'SHELXL-97 (Sheldrick, 1997)'
_computing_structure_solution 'SHELXS-97 (Sheldrick, 1990)'
_diffrn_ambient_temperature 130(2)
_diffrn_measured_fraction_theta_full 0.997
_diffrn_measured_fraction_theta_max 0.997
_diffrn_measurement_device_type 'CCD area detector'
_diffrn_measurement_method 'omega scans'
_diffrn_radiation_monochromator graphite
_diffrn_radiation_source 'fine-focus sealed tube'
_diffrn_radiation_type MoK\a
_diffrn_radiation_wavelength 0.71073
_diffrn_reflns_av_R_equivalents 0.0603
_diffrn_reflns_av_sigmaI/netI 0.0648
_diffrn_reflns_limit_h_max 20
_diffrn_reflns_limit_h_min -20
_diffrn_reflns_limit_k_max 15
_diffrn_reflns_limit_k_min -17
_diffrn_reflns_limit_l_max 27
_diffrn_reflns_limit_l_min -27
_diffrn_reflns_number 39448
_diffrn_reflns_theta_full 28.35
_diffrn_reflns_theta_max 28.35
_diffrn_reflns_theta_min 1.87
_exptl_absorpt_coefficient_mu 0.626
_exptl_absorpt_correction_T_max 0.982
_exptl_absorpt_correction_T_min 0.713
_exptl_absorpt_correction_type multi-scan
_exptl_absorpt_process_details Platon
_exptl_crystal_colour violet
_exptl_crystal_density_diffrn 1.444
_exptl_crystal_density_method 'not measured'
_exptl_crystal_description plate
_exptl_crystal_F_000 1752
_exptl_crystal_size_max 0.58
_exptl_crystal_size_mid 0.27
_exptl_crystal_size_min 0.03
_refine_diff_density_max 1.091
_refine_diff_density_min -0.356
_refine_diff_density_rms 0.081
_refine_ls_extinction_method none
_refine_ls_goodness_of_fit_ref 1.032
_refine_ls_hydrogen_treatment constr
_refine_ls_matrix_type full
_refine_ls_number_parameters 517
_refine_ls_number_reflns 9720
_refine_ls_number_restraints 0
_refine_ls_restrained_S_all 1.032
_refine_ls_R_factor_all 0.0775
_refine_ls_R_factor_gt 0.0531
_refine_ls_shift/su_max 0.000
_refine_ls_shift/su_mean 0.000
_refine_ls_structure_factor_coef Fsqd
_refine_ls_weighting_details 'calc w=1/[\s^2^(Fo^2^)+(0.0573P)^2^+0.0000P] where P=(Fo^2^+2Fc^2^)/3'
_refine_ls_weighting_scheme calc
_refine_ls_wR_factor_gt 0.1158
_refine_ls_wR_factor_ref 0.1246
_reflns_number_gt 7187
_reflns_number_total 9720
_reflns_threshold_expression >2sigma(I)
_cod_data_source_file ic800748f_si_001_01.cif
_cod_data_source_block comp1alfa
_cod_original_cell_volume 3902.6(12)
_cod_original_sg_symbol_Hall -P2yn
_cod_original_sg_symbol_H-M 'P 21/n'
_cod_database_code 4305801

loop_
_symmetry_equiv_pos_as_xyz
'x, y, z'
'-x+1/2, y+1/2, -z+1/2'
'-x, -y, -z'
'x-1/2, -y-1/2, z-1/2'

loop_
_atom_site_label
_atom_site_type_symbol
_atom_site_fract_x
_atom_site_fract_y
_atom_site_fract_z
_atom_site_U_iso_or_equiv
_atom_site_adp_type
_atom_site_occupancy
_atom_site_symmetry_multiplicity
_atom_site_calc_flag
_atom_site_refinement_flags
_atom_site_disorder_assembly
_atom_site_disorder_group
Cr1 Cr 0.85759(3) 0.19859(3) 0.04860(2) 0.01618(10) Uani 1 1 d . . .
Cr2 Cr 0.33622(3) 0.19865(3) 0.00653(2) 0.01476(10) Uani 1 1 d . . .
O1 O 0.84259(12) 0.32550(14) 0.09414(9) 0.0212(4) Uani 1 1 d . . .
O2 O 0.96876(12) 0.25394(14) 0.03383(9) 0.0203(4) Uani 1 1 d . . .
O3 O 0.77937(12) 0.25181(14) -0.03841(9) 0.0197(4) Uani 1 1 d . . .
O4 O 0.87223(12) 0.07181(13) 0.00312(9) 0.0180(4) Uani 1 1 d . . .
O5 O 0.74887(12) 0.14353(14) 0.06845(9) 0.0181(4) Uani 1 1 d . . .
O6 O 0.93841(12) 0.14227(14) 0.13315(9) 0.0205(4) Uani 1 1 d . . .
N1 N 1.06684(19) 0.5850(2) 0.11691(14) 0.0384(7) Uani 1 1 d . . .
N2 N 0.79925(19) 0.0816(2) -0.23315(13) 0.0382(7) Uani 1 1 d . . .
N3 N 0.79667(17) -0.0333(2) 0.27239(12) 0.0307(6) Uani 1 1 d . . .
C1 C 0.8623(2) 0.4916(2) 0.14168(15) 0.0290(7) Uani 1 1 d . . .
H1A H 0.8064 0.4709 0.1522 0.043 Uiso 1 1 calc R . .
H1B H 0.8485 0.5522 0.1122 0.043 Uiso 1 1 calc R . .
H1C H 0.9117 0.5084 0.1836 0.043 Uiso 1 1 calc R . .
C2 C 0.89349(18) 0.4050(2) 0.10652(13) 0.0201(6) Uani 1 1 d . . .
C3 C 0.97543(18) 0.4149(2) 0.08846(13) 0.0200(6) Uani 1 1 d . . .
C4 C 1.01057(18) 0.3373(2) 0.05564(13) 0.0194(5) Uani 1 1 d . . .
C5 C 1.10300(19) 0.3517(2) 0.04494(16) 0.0301(7) Uani 1 1 d . . .
H5A H 1.1194 0.2891 0.0251 0.045 Uiso 1 1 calc R . .
H5B H 1.1505 0.3655 0.0884 0.045 Uiso 1 1 calc R . .
H5C H 1.0996 0.4099 0.0144 0.045 Uiso 1 1 calc R . .
C6 C 1.0273(2) 0.5088(2) 0.10550(14) 0.0265(6) Uani 1 1 d . . .
C7 C 0.7171(2) 0.2866(2) -0.15461(14) 0.0273(6) Uani 1 1 d . . .
H7A H 0.6625 0.3136 -0.1447 0.041 Uiso 1 1 calc R . .
H7B H 0.6970 0.2454 -0.1960 0.041 Uiso 1 1 calc R . .
H7C H 0.7555 0.3441 -0.1608 0.041 Uiso 1 1 calc R . .
C8 C 0.77250(17) 0.2209(2) -0.09720(14) 0.0189(6) Uani 1 1 d . . .
C9 C 0.81225(17) 0.1278(2) -0.11040(13) 0.0184(5) Uani 1 1 d . . .
C10 C 0.85646(16) 0.05565(19) -0.05952(13) 0.0176(5) Uani 1 1 d . . .
C11 C 0.88612(18) -0.0474(2) -0.07780(13) 0.0206(6) Uani 1 1 d . . .
H11A H 0.9541 -0.0504 -0.0640 0.031 Uiso 1 1 calc R . .
H11B H 0.8606 -0.0575 -0.1268 0.031 Uiso 1 1 calc R . .
H11C H 0.8630 -0.1016 -0.0546 0.031 Uiso 1 1 calc R . .
C12 C 0.80398(19) 0.1024(2) -0.17894(14) 0.0244(6) Uani 1 1 d . . .
C13 C 0.99660(19) 0.0601(2) 0.23861(14) 0.0285(7) Uani 1 1 d . . .
H13A H 1.0545 0.0624 0.2273 0.043 Uiso 1 1 calc R . .
H13B H 0.9864 -0.0100 0.2521 0.043 Uiso 1 1 calc R . .
H13C H 1.0008 0.1076 0.2760 0.043 Uiso 1 1 calc R . .
C14 C 0.91714(18) 0.0910(2) 0.17813(13) 0.0186(5) Uani 1 1 d . . .
C15 C 0.82548(18) 0.06616(19) 0.17407(13) 0.0173(5) Uani 1 1 d . . .
C16 C 0.74568(17) 0.09516(19) 0.12046(13) 0.0164(5) Uani 1 1 d . . .
C17 C 0.65120(17) 0.0687(2) 0.12404(14) 0.0201(6) Uani 1 1 d . . .
H17A H 0.6038 0.1046 0.0879 0.030 Uiso 1 1 calc R . .
H17B H 0.6466 0.0901 0.1679 0.030 Uiso 1 1 calc R . .
H17C H 0.6414 -0.0057 0.1187 0.030 Uiso 1 1 calc R . .
C18 C 0.81038(18) 0.0104(2) 0.22886(14) 0.0216(6) Uani 1 1 d . . .
O7 O 0.37775(12) 0.05567(13) 0.01746(9) 0.0179(4) Uani 1 1 d . . .
O8 O 0.32504(12) 0.19517(14) 0.09709(9) 0.0201(4) Uani 1 1 d . . .
O9 O 0.46553(12) 0.24235(13) 0.04276(9) 0.0182(4) Uani 1 1 d . . .
O10 O 0.29548(12) 0.34162(13) 0.00098(9) 0.0190(4) Uani 1 1 d . . .
O11 O 0.34752(12) 0.20334(13) -0.08405(9) 0.0173(4) Uani 1 1 d . . .
O12 O 0.20578(12) 0.16012(14) -0.03518(9) 0.0181(4) Uani 1 1 d . . .
N4 N 0.4518(2) -0.0917(2) 0.23355(13) 0.0416(7) Uani 1 1 d . . .
N5 N 0.51403(19) 0.5948(2) 0.10011(13) 0.0364(6) Uani 1 1 d . . .
N6 N 0.07076(17) 0.2685(2) -0.26084(13) 0.0365(6) Uani 1 1 d . . .
C19 C 0.44068(18) -0.1028(2) 0.06413(13) 0.0208(6) Uani 1 1 d . . .
H19A H 0.3894 -0.1488 0.0408 0.031 Uiso 1 1 calc R . .
H19B H 0.4733 -0.1304 0.1091 0.031 Uiso 1 1 calc R . .
H19C H 0.4840 -0.0974 0.0380 0.031 Uiso 1 1 calc R . .
C20 C 0.40308(16) 0.00128(19) 0.07101(13) 0.0160(5) Uani 1 1 d . . .
C21 C 0.39483(17) 0.0345(2) 0.13334(13) 0.0178(5) Uani 1 1 d . . .
C22 C 0.35476(17) 0.1286(2) 0.14323(13) 0.0196(6) Uani 1 1 d . . .
C23 C 0.3449(2) 0.1541(2) 0.21061(13) 0.0272(6) Uani 1 1 d . . .
H23A H 0.3090 0.2178 0.2071 0.041 Uiso 1 1 calc R . .
H23B H 0.4065 0.1633 0.2438 0.041 Uiso 1 1 calc R . .
H23C H 0.3125 0.0978 0.2251 0.041 Uiso 1 1 calc R . .
C24 C 0.4266(2) -0.0349(2) 0.18961(14) 0.0259(6) Uani 1 1 d . . .
C25 C 0.60074(18) 0.3413(2) 0.08524(14) 0.0261(6) Uani 1 1 d . . .
H25A H 0.6239 0.3212 0.1329 0.039 Uiso 1 1 calc R . .
H25B H 0.6184 0.4127 0.0805 0.039 Uiso 1 1 calc R . .
H25C H 0.6277 0.2961 0.0588 0.039 Uiso 1 1 calc R . .
C26 C 0.49766(18) 0.3318(2) 0.06024(12) 0.0177(5) Uani 1 1 d . . .
C27 C 0.44024(18) 0.4193(2) 0.05771(12) 0.0178(5) Uani 1 1 d . . .
C28 C 0.34309(19) 0.4189(2) 0.02953(13) 0.0196(6) Uani 1 1 d . . .
C29 C 0.2888(2) 0.5146(2) 0.03288(16) 0.0316(7) Uani 1 1 d . . .
H29A H 0.2247 0.5068 0.0031 0.047 Uiso 1 1 calc R . .
H29B H 0.3174 0.5740 0.0183 0.047 Uiso 1 1 calc R . .
H29C H 0.2889 0.5253 0.0794 0.047 Uiso 1 1 calc R . .
C30 C 0.48293(19) 0.5160(2) 0.08179(14) 0.0233(6) Uani 1 1 d . . .
C31 C 0.31658(19) 0.2457(2) -0.19863(13) 0.0242(6) Uani 1 1 d . . .
H31A H 0.3372 0.3175 -0.1961 0.036 Uiso 1 1 calc R . .
H31B H 0.2653 0.2350 -0.2406 0.036 Uiso 1 1 calc R . .
H31C H 0.3683 0.2002 -0.1980 0.036 Uiso 1 1 calc R . .
C32 C 0.28425(17) 0.22185(18) -0.13906(13) 0.0160(5) Uani 1 1 d . . .
C33 C 0.18839(18) 0.21889(19) -0.14593(13) 0.0179(5) Uani 1 1 d . . .
C34 C 0.15410(17) 0.18212(19) -0.09443(13) 0.0176(5) Uani 1 1 d . . .
C35 C 0.05182(18) 0.1644(2) -0.10844(14) 0.0260(6) Uani 1 1 d . . .
H35A H 0.0425 0.1117 -0.0776 0.039 Uiso 1 1 calc R . .
H35B H 0.0240 0.1414 -0.1552 0.039 Uiso 1 1 calc R . .
H35C H 0.0223 0.2287 -0.1016 0.039 Uiso 1 1 calc R . .
C36 C 0.12336(19) 0.2455(2) -0.20959(14) 0.0241(6) Uani 1 1 d . . .

loop_
_atom_site_aniso_label
_atom_site_aniso_U_11
_atom_site_aniso_U_22
_atom_site_aniso_U_33
_atom_site_aniso_U_23
_atom_site_aniso_U_13
_atom_site_aniso_U_12
Cr1 0.0141(2) 0.0140(2) 0.0226(2) 0.00041(17) 0.00885(17) 0.00124(17)
Cr2 0.0133(2) 0.0120(2) 0.0193(2) -0.00097(16) 0.00567(16) 0.00031(16)
O1 0.0195(10) 0.0174(10) 0.0310(10) -0.0037(8) 0.0142(8) 0.0011(8)
O2 0.0189(9) 0.0157(10) 0.0311(10) -0.0019(8) 0.0146(8) -0.0001(8)
O3 0.0212(10) 0.0153(9) 0.0244(10) 0.0027(8) 0.0095(8) 0.0052(8)
O4 0.0164(9) 0.0144(9) 0.0234(10) 0.0007(7) 0.0065(8) 0.0019(7)
O5 0.0143(9) 0.0184(10) 0.0225(9) 0.0021(8) 0.0069(7) -0.0003(7)
O6 0.0152(9) 0.0241(11) 0.0229(10) 0.0002(8) 0.0071(8) 0.0003(8)
N1 0.0430(17) 0.0245(15) 0.0492(17) -0.0066(13) 0.0166(14) -0.0093(13)
N2 0.0483(18) 0.0352(16) 0.0319(15) -0.0029(12) 0.0138(13) 0.0076(13)
N3 0.0303(14) 0.0333(15) 0.0292(13) 0.0066(11) 0.0104(11) -0.0003(12)
C1 0.0291(16) 0.0227(16) 0.0374(17) -0.0100(13) 0.0137(13) 0.0015(13)
C2 0.0201(14) 0.0188(14) 0.0215(13) 0.0012(11) 0.0066(11) 0.0046(11)
C3 0.0207(14) 0.0165(14) 0.0235(14) -0.0031(11) 0.0080(11) -0.0021(11)
C4 0.0175(13) 0.0188(14) 0.0239(14) 0.0002(11) 0.0095(11) -0.0017(11)
C5 0.0234(15) 0.0283(17) 0.0449(18) -0.0054(14) 0.0199(14) -0.0047(13)
C6 0.0261(15) 0.0260(16) 0.0293(15) -0.0042(12) 0.0113(12) 0.0005(13)
C7 0.0320(16) 0.0188(15) 0.0291(15) 0.0019(12) 0.0068(13) 0.0052(12)
C8 0.0133(13) 0.0161(14) 0.0279(14) 0.0038(11) 0.0075(11) 0.0006(10)
C9 0.0138(12) 0.0190(14) 0.0232(13) 0.0009(11) 0.0070(11) 0.0004(10)
C10 0.0095(12) 0.0165(13) 0.0298(14) -0.0013(11) 0.0105(11) -0.0028(10)
C11 0.0188(14) 0.0160(14) 0.0282(14) 0.0005(11) 0.0090(11) 0.0029(11)
C12 0.0251(15) 0.0190(15) 0.0302(15) 0.0015(12) 0.0100(12) 0.0044(12)
C13 0.0205(15) 0.0421(19) 0.0223(15) -0.0001(13) 0.0061(12) 0.0030(13)
C14 0.0202(13) 0.0155(13) 0.0211(13) -0.0052(10) 0.0079(11) 0.0035(11)
C15 0.0178(13) 0.0137(13) 0.0213(13) -0.0022(10) 0.0073(11) 0.0007(10)
C16 0.0175(13) 0.0124(12) 0.0213(13) -0.0063(10) 0.0089(11) -0.0021(10)
C17 0.0149(13) 0.0201(14) 0.0271(14) -0.0011(11) 0.0091(11) -0.0035(11)
C18 0.0181(14) 0.0209(15) 0.0246(14) -0.0019(11) 0.0050(11) 0.0001(11)
O7 0.0212(10) 0.0128(9) 0.0211(9) -0.0005(7) 0.0087(8) 0.0006(7)
O8 0.0211(10) 0.0189(10) 0.0212(9) -0.0015(8) 0.0081(8) 0.0029(8)
O9 0.0140(9) 0.0151(9) 0.0241(10) -0.0033(8) 0.0038(8) 0.0001(7)
O10 0.0153(9) 0.0143(9) 0.0274(10) 0.0000(8) 0.0067(8) 0.0017(8)
O11 0.0148(9) 0.0162(9) 0.0212(9) 0.0014(7) 0.0061(7) 0.0004(7)
O12 0.0142(9) 0.0184(10) 0.0221(9) -0.0012(8) 0.0064(8) -0.0034(7)
N4 0.0547(19) 0.0383(17) 0.0282(14) 0.0058(13) 0.0081(13) 0.0037(14)
N5 0.0461(17) 0.0254(15) 0.0344(15) -0.0064(12) 0.0080(13) -0.0137(13)
N6 0.0243(14) 0.0514(18) 0.0315(15) 0.0069(13) 0.0057(12) 0.0088(12)
C19 0.0190(13) 0.0169(14) 0.0251(14) -0.0017(11) 0.0048(11) 0.0021(11)
C20 0.0083(11) 0.0156(13) 0.0214(13) -0.0001(10) 0.0012(10) -0.0043(10)
C21 0.0140(12) 0.0191(14) 0.0194(13) 0.0016(11) 0.0039(10) -0.0024(10)
C22 0.0120(12) 0.0241(15) 0.0229(13) -0.0043(11) 0.0061(11) -0.0049(11)
C23 0.0290(16) 0.0311(17) 0.0236(14) -0.0033(12) 0.0111(12) 0.0019(13)
C24 0.0297(16) 0.0238(16) 0.0244(15) -0.0012(12) 0.0086(12) -0.0004(13)
C25 0.0161(14) 0.0255(16) 0.0337(16) -0.0053(13) 0.0035(12) -0.0049(12)
C26 0.0179(13) 0.0187(14) 0.0173(12) -0.0018(10) 0.0066(10) -0.0010(11)
C27 0.0185(13) 0.0157(13) 0.0188(13) -0.0011(10) 0.0053(11) -0.0021(11)
C28 0.0259(14) 0.0157(14) 0.0203(13) -0.0013(11) 0.0118(11) -0.0003(11)
C29 0.0273(16) 0.0179(15) 0.0493(19) -0.0010(14) 0.0118(14) 0.0063(13)
C30 0.0254(15) 0.0206(15) 0.0238(14) 0.0001(12) 0.0076(12) -0.0001(12)
C31 0.0226(14) 0.0266(16) 0.0236(14) 0.0037(12) 0.0073(12) -0.0048(12)
C32 0.0176(13) 0.0085(12) 0.0214(13) -0.0019(10) 0.0056(11) -0.0013(10)
C33 0.0173(13) 0.0136(13) 0.0220(13) -0.0020(10) 0.0049(11) 0.0002(10)
C34 0.0156(13) 0.0113(13) 0.0254(14) -0.0057(10) 0.0058(11) -0.0008(10)
C35 0.0156(13) 0.0336(17) 0.0291(15) -0.0045(13) 0.0076(12) -0.0035(12)
C36 0.0203(14) 0.0260(16) 0.0268(15) -0.0008(12) 0.0086(12) 0.0007(12)

loop_
_atom_type_symbol
_atom_type_description
_atom_type_scat_dispersion_real
_atom_type_scat_dispersion_imag
_atom_type_scat_source
C C 0.0033 0.0016 'International Tables Vol C Tables 4.2.6.8 and 6.1.1.4'
H H 0.0000 0.0000 'International Tables Vol C Tables 4.2.6.8 and 6.1.1.4'
N N 0.0061 0.0033 'International Tables Vol C Tables 4.2.6.8 and 6.1.1.4'
O O 0.0106 0.0060 'International Tables Vol C Tables 4.2.6.8 and 6.1.1.4'
Cr Cr 0.3209 0.6236 'International Tables Vol C Tables 4.2.6.8 and 6.1.1.4'

loop_
_geom_angle_atom_site_label_1
_geom_angle_atom_site_label_2
_geom_angle_atom_site_label_3
_geom_angle
_geom_angle_site_symmetry_1
_geom_angle_site_symmetry_3
_geom_angle_publ_flag
O6 Cr1 O2 87.30(8) . . ?
O6 Cr1 O4 89.27(8) . . ?
O2 Cr1 O4 89.84(7) . . ?
O6 Cr1 O1 90.78(8) . . ?
O2 Cr1 O1 90.30(7) . . ?
O4 Cr1 O1 179.85(8) . . ?
O6 Cr1 O3 177.54(8) . . ?
O2 Cr1 O3 91.41(8) . . ?
O4 Cr1 O3 88.64(8) . . ?
O1 Cr1 O3 91.32(8) . . ?
O6 Cr1 O5 90.16(7) . . ?
O2 Cr1 O5 177.07(8) . . ?
O4 Cr1 O5 91.58(7) . . ?
O1 Cr1 O5 88.28(7) . . ?
O3 Cr1 O5 91.19(8) . . ?
O10 Cr2 O8 87.51(7) . . ?
O10 Cr2 O9 90.40(7) . . ?
O8 Cr2 O9 90.95(8) . . ?
O10 Cr2 O11 92.07(7) . . ?
O8 Cr2 O11 179.54(8) . . ?
O9 Cr2 O11 88.87(7) . . ?
O10 Cr2 O7 176.80(7) . . ?
O8 Cr2 O7 89.34(7) . . ?
O9 Cr2 O7 89.06(7) . . ?
O11 Cr2 O7 91.08(7) . . ?
O10 Cr2 O12 87.72(8) . . ?
O8 Cr2 O12 92.24(7) . . ?
O9 Cr2 O12 176.22(8) . . ?
O11 Cr2 O12 87.92(7) . . ?
O7 Cr2 O12 93.00(7) . . ?
C2 O1 Cr1 129.11(16) . . ?
C4 O2 Cr1 128.38(16) . . ?
C8 O3 Cr1 128.95(17) . . ?
C10 O4 Cr1 128.88(16) . . ?
C16 O5 Cr1 128.65(16) . . ?
C14 O6 Cr1 129.14(17) . . ?
C2 C1 H1A 109.5 . . ?
C2 C1 H1B 109.5 . . ?
H1A C1 H1B 109.5 . . ?
C2 C1 H1C 109.5 . . ?
H1A C1 H1C 109.5 . . ?
H1B C1 H1C 109.5 . . ?
O1 C2 C3 123.4(2) . . ?
O1 C2 C1 116.5(2) . . ?
C3 C2 C1 120.2(2) . . ?
C4 C3 C2 124.2(2) . . ?
C4 C3 C6 117.7(2) . . ?
C2 C3 C6 118.0(2) . . ?
O2 C4 C3 124.2(2) . . ?
O2 C4 C5 116.1(2) . . ?
C3 C4 C5 119.8(2) . . ?
C4 C5 H5A 109.5 . . ?
C4 C5 H5B 109.5 . . ?
H5A C5 H5B 109.5 . . ?
C4 C5 H5C 109.5 . . ?
H5A C5 H5C 109.5 . . ?
H5B C5 H5C 109.5 . . ?
N1 C6 C3 177.6(3) . . ?
C8 C7 H7A 109.5 . . ?
C8 C7 H7B 109.5 . . ?
H7A C7 H7B 109.5 . . ?
C8 C7 H7C 109.5 . . ?
H7A C7 H7C 109.5 . . ?
H7B C7 H7C 109.5 . . ?
O3 C8 C9 123.4(2) . . ?
O3 C8 C7 116.7(2) . . ?
C9 C8 C7 119.9(2) . . ?
C10 C9 C8 123.3(2) . . ?
C10 C9 C12 117.8(2) . . ?
C8 C9 C12 118.8(2) . . ?
O4 C10 C9 123.5(2) . . ?
O4 C10 C11 115.8(2) . . ?
C9 C10 C11 120.6(2) . . ?
C10 C11 H11A 109.5 . . ?
C10 C11 H11B 109.5 . . ?
H11A C11 H11B 109.5 . . ?
C10 C11 H11C 109.5 . . ?
H11A C11 H11C 109.5 . . ?
H11B C11 H11C 109.5 . . ?
N2 C12 C9 178.6(3) . . ?
C14 C13 H13A 109.5 . . ?
C14 C13 H13B 109.5 . . ?
H13A C13 H13B 109.5 . . ?
C14 C13 H13C 109.5 . . ?
H13A C13 H13C 109.5 . . ?
H13B C13 H13C 109.5 . . ?
O6 C14 C15 123.6(2) . . ?
O6 C14 C13 115.9(2) . . ?
C15 C14 C13 120.5(2) . . ?
C14 C15 C16 124.8(2) . . ?
C14 C15 C18 118.3(2) . . ?
C16 C15 C18 116.9(2) . . ?
O5 C16 C15 123.6(2) . . ?
O5 C16 C17 116.9(2) . . ?
C15 C16 C17 119.5(2) . . ?
C16 C17 H17A 109.5 . . ?
C16 C17 H17B 109.5 . . ?
H17A C17 H17B 109.5 . . ?
C16 C17 H17C 109.5 . . ?
H17A C17 H17C 109.5 . . ?
H17B C17 H17C 109.5 . . ?
N3 C18 C15 178.7(3) . . ?
C20 O7 Cr2 128.84(16) . . ?
C22 O8 Cr2 129.30(17) . . ?
C26 O9 Cr2 128.75(17) . . ?
C28 O10 Cr2 127.08(17) . . ?
C32 O11 Cr2 127.62(16) . . ?
C34 O12 Cr2 126.97(16) . . ?
C20 C19 H19A 109.5 . . ?
C20 C19 H19B 109.5 . . ?
H19A C19 H19B 109.5 . . ?
C20 C19 H19C 109.5 . . ?
H19A C19 H19C 109.5 . . ?
H19B C19 H19C 109.5 . . ?
O7 C20 C21 123.2(2) . . ?
O7 C20 C19 115.9(2) . . ?
C21 C20 C19 120.9(2) . . ?
C22 C21 C20 124.6(2) . . ?
C22 C21 C24 118.3(2) . . ?
C20 C21 C24 117.1(2) . . ?
O8 C22 C21 123.2(2) . . ?
O8 C22 C23 116.5(2) . . ?
C21 C22 C23 120.3(2) . . ?
C22 C23 H23A 109.5 . . ?
C22 C23 H23B 109.5 . . ?
H23A C23 H23B 109.5 . . ?
C22 C23 H23C 109.5 . . ?
H23A C23 H23C 109.5 . . ?
H23B C23 H23C 109.5 . . ?
N4 C24 C21 178.7(3) . . ?
C26 C25 H25A 109.5 . . ?
C26 C25 H25B 109.5 . . ?
H25A C25 H25B 109.5 . . ?
C26 C25 H25C 109.5 . . ?
H25A C25 H25C 109.5 . . ?
H25B C25 H25C 109.5 . . ?
O9 C26 C27 123.1(2) . . ?
O9 C26 C25 116.2(2) . . ?
C27 C26 C25 120.7(2) . . ?
C28 C27 C26 124.2(2) . . ?
C28 C27 C30 116.7(2) . . ?
C26 C27 C30 119.0(2) . . ?
O10 C28 C27 124.5(2) . . ?
O10 C28 C29 115.9(2) . . ?
C27 C28 C29 119.7(2) . . ?
C28 C29 H29A 109.5 . . ?
C28 C29 H29B 109.5 . . ?
H29A C29 H29B 109.5 . . ?
C28 C29 H29C 109.5 . . ?
H29A C29 H29C 109.5 . . ?
H29B C29 H29C 109.5 . . ?
N5 C30 C27 177.6(3) . . ?
C32 C31 H31A 109.5 . . ?
C32 C31 H31B 109.5 . . ?
H31A C31 H31B 109.5 . . ?
C32 C31 H31C 109.5 . . ?
H31A C31 H31C 109.5 . . ?
H31B C31 H31C 109.5 . . ?
O11 C32 C33 123.2(2) . . ?
O11 C32 C31 115.9(2) . . ?
C33 C32 C31 121.0(2) . . ?
C32 C33 C34 123.0(2) . . ?
C32 C33 C36 118.3(2) . . ?
C34 C33 C36 118.5(2) . . ?
O12 C34 C33 123.5(2) . . ?
O12 C34 C35 115.9(2) . . ?
C33 C34 C35 120.6(2) . . ?
C34 C35 H35A 109.5 . . ?
C34 C35 H35B 109.5 . . ?
H35A C35 H35B 109.5 . . ?
C34 C35 H35C 109.5 . . ?
H35A C35 H35C 109.5 . . ?
H35B C35 H35C 109.5 . . ?
N6 C36 C33 179.0(3) . . ?

loop_
_geom_bond_atom_site_label_1
_geom_bond_atom_site_label_2
_geom_bond_distance
_geom_bond_site_symmetry_2
_geom_bond_publ_flag
Cr1 O6 1.9450(18) . ?
Cr1 O2 1.9462(18) . ?
Cr1 O4 1.9484(18) . ?
Cr1 O1 1.9520(18) . ?
Cr1 O3 1.9543(18) . ?
Cr1 O5 1.9591(17) . ?
Cr2 O10 1.9496(18) . ?
Cr2 O8 1.9500(18) . ?
Cr2 O9 1.9512(18) . ?
Cr2 O11 1.9518(18) . ?
Cr2 O7 1.9518(18) . ?
Cr2 O12 1.9589(17) . ?
O1 C2 1.267(3) . ?
O2 C4 1.265(3) . ?
O3 C8 1.263(3) . ?
O4 C10 1.269(3) . ?
O5 C16 1.268(3) . ?
O6 C14 1.273(3) . ?
N1 C6 1.143(4) . ?
N2 C12 1.143(4) . ?
N3 C18 1.144(3) . ?
C1 C2 1.499(4) . ?
C1 H1A 0.9800 . ?
C1 H1B 0.9800 . ?
C1 H1C 0.9800 . ?
C2 C3 1.415(3) . ?
C3 C4 1.414(4) . ?
C3 C6 1.435(4) . ?
C4 C5 1.500(3) . ?
C5 H5A 0.9800 . ?
C5 H5B 0.9800 . ?
C5 H5C 0.9800 . ?
C7 C8 1.495(4) . ?
C7 H7A 0.9800 . ?
C7 H7B 0.9800 . ?
C7 H7C 0.9800 . ?
C8 C9 1.417(3) . ?
C9 C10 1.416(4) . ?
C9 C12 1.434(4) . ?
C10 C11 1.500(3) . ?
C11 H11A 0.9800 . ?
C11 H11B 0.9800 . ?
C11 H11C 0.9800 . ?
C13 C14 1.499(4) . ?
C13 H13A 0.9800 . ?
C13 H13B 0.9800 . ?
C13 H13C 0.9800 . ?
C14 C15 1.404(3) . ?
C15 C16 1.415(4) . ?
C15 C18 1.432(4) . ?
C16 C17 1.499(3) . ?
C17 H17A 0.9800 . ?
C17 H17B 0.9800 . ?
C17 H17C 0.9800 . ?
O7 C20 1.274(3) . ?
O8 C22 1.266(3) . ?
O9 C26 1.269(3) . ?
O10 C28 1.270(3) . ?
O11 C32 1.265(3) . ?
O12 C34 1.269(3) . ?
N4 C24 1.144(4) . ?
N5 C30 1.142(4) . ?
N6 C36 1.153(4) . ?
C19 C20 1.492(4) . ?
C19 H19A 0.9800 . ?
C19 H19B 0.9800 . ?
C19 H19C 0.9800 . ?
C20 C21 1.413(3) . ?
C21 C22 1.410(4) . ?
C21 C24 1.437(4) . ?
C22 C23 1.497(3) . ?
C23 H23A 0.9800 . ?
C23 H23B 0.9800 . ?
C23 H23C 0.9800 . ?
C25 C26 1.490(3) . ?
C25 H25A 0.9800 . ?
C25 H25B 0.9800 . ?
C25 H25C 0.9800 . ?
C26 C27 1.423(4) . ?
C27 C28 1.404(4) . ?
C27 C30 1.429(4) . ?
C28 C29 1.505(4) . ?
C29 H29A 0.9800 . ?
C29 H29B 0.9800 . ?
C29 H29C 0.9800 . ?
C31 C32 1.506(3) . ?
C31 H31A 0.9800 . ?
C31 H31B 0.9800 . ?
C31 H31C 0.9800 . ?
C32 C33 1.417(3) . ?
C33 C34 1.417(4) . ?
C33 C36 1.424(4) . ?
C34 C35 1.503(3) . ?
C35 H35A 0.9800 . ?
C35 H35B 0.9800 . ?
C35 H35C 0.9800 . ?
